data_1532710
loop_
_publ_author_name
'Latroche, M.'
'Paul-Boncour, V.'
'Percheron-Guegan, A.'

_publ_section_title
;
 Structural properties of two deuterides La Y2 Ni9 D12.8 and Ce Y2 Ni9
 D7.7 determined by neutron powder diffraction and X-ray absorption
 spectroscopy
;
_journal_name_full 'Journal of Solid State Chemistry'
_journal_page_first 2542
_journal_page_last 2549
_journal_volume 177
_journal_year 2004
_chemical_formula_sum 'Ce D7.87 Ni9 Y2'
_chemical_name_systematic 'Ce Y2 Ni9 D7.87'
_space_group_IT_number 166
_symmetry_space_group_name_Hall '-R 3 2"'
_symmetry_space_group_name_H-M 'R -3 m :H'
_cell_angle_alpha 90
_cell_angle_beta 90
_cell_angle_gamma 120
_cell_formula_units_Z 3
_cell_length_a 4.8724
_cell_length_b 4.8724
_cell_length_c 31.312
_cell_volume 643.765
_citation_journal_id_ASTM JSSCBI
_cod_data_source_file Latroche_JSSCBI_2004_1786.cif
_cod_data_source_block D7.87Ce1Ni9Y2
_cod_original_cell_volume 643.7649
_cod_original_formula_sum 'D7.87 Ce1 Ni9 Y2'
_cod_database_code 1532710

loop_
_symmetry_equiv_pos_as_xyz
x,y,z
-y,x-y,z
-x+y,-x,z
y,x,-z
-x,-x+y,-z
x-y,-y,-z
-x,-y,-z
y,-x+y,-z
x-y,x,-z
-y,-x,z
x,x-y,z
-x+y,y,z
x+2/3,y+1/3,z+1/3
-y+2/3,x-y+1/3,z+1/3
-x+y+2/3,-x+1/3,z+1/3
y+2/3,x+1/3,-z+1/3
-x+2/3,-x+y+1/3,-z+1/3
x-y+2/3,-y+1/3,-z+1/3
-x+2/3,-y+1/3,-z+1/3
y+2/3,-x+y+1/3,-z+1/3
x-y+2/3,x+1/3,-z+1/3
-y+2/3,-x+1/3,z+1/3
x+2/3,x-y+1/3,z+1/3
-x+y+2/3,y+1/3,z+1/3
x+1/3,y+2/3,z+2/3
-y+1/3,x-y+2/3,z+2/3
-x+y+1/3,-x+2/3,z+2/3
y+1/3,x+2/3,-z+2/3
-x+1/3,-x+y+2/3,-z+2/3
x-y+1/3,-y+2/3,-z+2/3
-x+1/3,-y+2/3,-z+2/3
y+1/3,-x+y+2/3,-z+2/3
x-y+1/3,x+2/3,-z+2/3
-y+1/3,-x+2/3,z+2/3
x+1/3,x-y+2/3,z+2/3
-x+y+1/3,y+2/3,z+2/3

loop_
_atom_site_label
_atom_site_type_symbol
_atom_site_fract_x
_atom_site_fract_y
_atom_site_fract_z
_atom_site_occupancy
_atom_site_U_iso_or_equiv
D5 D 0.464 -0.005 0.1602 0.274 0.0
D4 D 0.286 0.714 0.093 0.22 0.0
Y2 Y 0 0 0.1265 0.69 0.0
Ni1 Ni 0 0 0.519 0.5 0.0
D1 D 0 0 0.7637 0.88 0.0
D2 D 0 0 0.563 0.3 0.0
D3 D 0.115 0.885 0.077 0.15 0.0
Ce2 Ce 0 0 0.1265 0.31 0.0
Y1 Y 0 0 0 0.62 0.0
Ce1 Ce 0 0 0 0.38 0.0
Ni2 Ni 0 0 0.3342 1 0.0
Ni3 Ni 0.503 0.497 0.0651 1 0.0
